data_8100491
loop_
_publ_author_name
'Wartchow, Rudolf'
'M\"uller, Lena'
'Binnewies, Michael'

_publ_section_title
;
Crystal structure of manganese gallium germanium silicon oxide (garnet 
type), Mn~3~(Ga~2-y~Mn~y~)(Ge~3-z~Si~z~)O~12~ (y = 0.6, z = 0.14; 
y = 0.44, z = 0), and of manganese gallium germanium silicon oxide 
(braunite type), Mn(Mn~6-y~Ga~y~)(Si~1-z~Ge~z~)O~12~ (y = 0.7, z = 
0.4)
;
_journal_issue 4
_journal_name_full 'Zeitschrift f\"ur Kristallographie - New Crystal Structures'
_journal_page_first 373
_journal_page_last 375
_journal_volume 218
_journal_year 2003
_chemical_formula_structural
;
Mn3 (Ga2-y Mn~y) (Ge3-z Si~z) O12,
Mn(Mn6-y Ga~y) (Si1-z Ge~z) O12
;
_chemical_formula_sum 'Ga1.39 Ge2.86 Mn3.61 O12 Si0.14'
_chemical_formula_weight 698.78
_space_group_IT_number 230
_symmetry_cell_setting cubic
_symmetry_Int_Tables_number 230
_symmetry_space_group_name_Hall '-I 4bd 2c 3'
_symmetry_space_group_name_H-M 'I a -3 d'
_cell_angle_alpha 90.00
_cell_angle_beta 90.00
_cell_angle_gamma 90.00
_cell_formula_units_Z 8
_cell_length_a 12.043(3)
_cell_length_b 12.043(3)
_cell_length_c 12.043(3)
_cell_measurement_temperature 300(2)
_cell_volume 1746.6(8)
_diffrn_ambient_temperature 300(2)
_exptl_crystal_density_diffrn 5.32
_cod_database_code 8100491

loop_
_symmetry_equiv_pos_as_xyz
'x, y, z'
'y, z, x'
'z, x, y'
'x+1/2, y, -z+1/2'
'y+1/2, z, -x+1/2'
'z+1/2, x, -y+1/2'
'y+1/2, -z+1/2, -x'
'z+1/2, -x+1/2, -y'
'-z, x+1/2, -y+1/2'
'-x, y+1/2, -z+1/2'
'-y, z+1/2, -x+1/2'
'x+1/2, -y+1/2, -z'
'y+1/4, x+1/4, z+1/4'
'z+1/4, y+1/4, x+1/4'
'x+1/4, z+1/4, y+1/4'
'y+1/4, x+3/4, -z+3/4'
'z+1/4, y+3/4, -x+3/4'
'x+1/4, z+3/4, -y+3/4'
'-z+3/4, y+3/4, -x+1/4'
'-x+3/4, z+3/4, -y+1/4'
'x+3/4, -z+1/4, -y+3/4'
'y+3/4, -x+1/4, -z+3/4'
'z+3/4, -y+1/4, -x+3/4'
'-y+3/4, x+3/4, -z+1/4'
'x+1/2, y+1/2, z+1/2'
'y+1/2, z+1/2, x+1/2'
'z+1/2, x+1/2, y+1/2'
'x+1, y+1/2, -z+1'
'y+1, z+1/2, -x+1'
'z+1, x+1/2, -y+1'
'y+1, -z+1, -x+1/2'
'z+1, -x+1, -y+1/2'
'-z+1/2, x+1, -y+1'
'-x+1/2, y+1, -z+1'
'-y+1/2, z+1, -x+1'
'x+1, -y+1, -z+1/2'
'y+3/4, x+3/4, z+3/4'
'z+3/4, y+3/4, x+3/4'
'x+3/4, z+3/4, y+3/4'
'y+3/4, x+5/4, -z+5/4'
'z+3/4, y+5/4, -x+5/4'
'x+3/4, z+5/4, -y+5/4'
'-z+5/4, y+5/4, -x+3/4'
'-x+5/4, z+5/4, -y+3/4'
'x+5/4, -z+3/4, -y+5/4'
'y+5/4, -x+3/4, -z+5/4'
'z+5/4, -y+3/4, -x+5/4'
'-y+5/4, x+5/4, -z+3/4'
'-x, -y, -z'
'-y, -z, -x'
'-z, -x, -y'
'-x-1/2, -y, z-1/2'
'-y-1/2, -z, x-1/2'
'-z-1/2, -x, y-1/2'
'-y-1/2, z-1/2, x'
'-z-1/2, x-1/2, y'
'z, -x-1/2, y-1/2'
'x, -y-1/2, z-1/2'
'y, -z-1/2, x-1/2'
'-x-1/2, y-1/2, z'
'-y-1/4, -x-1/4, -z-1/4'
'-z-1/4, -y-1/4, -x-1/4'
'-x-1/4, -z-1/4, -y-1/4'
'-y-1/4, -x-3/4, z-3/4'
'-z-1/4, -y-3/4, x-3/4'
'-x-1/4, -z-3/4, y-3/4'
'z-3/4, -y-3/4, x-1/4'
'x-3/4, -z-3/4, y-1/4'
'-x-3/4, z-1/4, y-3/4'
'-y-3/4, x-1/4, z-3/4'
'-z-3/4, y-1/4, x-3/4'
'y-3/4, -x-3/4, z-1/4'
'-x+1/2, -y+1/2, -z+1/2'
'-y+1/2, -z+1/2, -x+1/2'
'-z+1/2, -x+1/2, -y+1/2'
'-x, -y+1/2, z'
'-y, -z+1/2, x'
'-z, -x+1/2, y'
'-y, z, x+1/2'
'-z, x, y+1/2'
'z+1/2, -x, y'
'x+1/2, -y, z'
'y+1/2, -z, x'
'-x, y, z+1/2'
'-y+1/4, -x+1/4, -z+1/4'
'-z+1/4, -y+1/4, -x+1/4'
'-x+1/4, -z+1/4, -y+1/4'
'-y+1/4, -x-1/4, z-1/4'
'-z+1/4, -y-1/4, x-1/4'
'-x+1/4, -z-1/4, y-1/4'
'z-1/4, -y-1/4, x+1/4'
'x-1/4, -z-1/4, y+1/4'
'-x-1/4, z+1/4, y-1/4'
'-y-1/4, x+1/4, z-1/4'
'-z-1/4, y+1/4, x-1/4'
'y-1/4, -x-1/4, z+1/4'

loop_
_atom_site_aniso_label
_atom_site_aniso_U_11
_atom_site_aniso_U_22
_atom_site_aniso_U_33
_atom_site_aniso_U_23
_atom_site_aniso_U_13
_atom_site_aniso_U_12
Mn1 0.0114(4) 0.0114(4) 0.0054(5) 0.000 0.000 0.0024(3)
Ga1 0.0037(3) 0.0037(3) 0.0037(3) 0.00008(14) 0.00008(14) 0.00008(14)
Mn2 0.0037(3) 0.0037(3) 0.0037(3) 0.00008(14) 0.00008(14) 0.00008(14)
Ge1 0.0053(3) 0.0053(3) 0.0031(3) 0.000 0.000 0.000
Si1 0.0053(3) 0.0053(3) 0.0031(3) 0.000 0.000 0.000
O1 0.0100(10) 0.0102(10) 0.0073(9) 0.0001(7) 0.0009(8) -0.0001(8)

loop_
_atom_site_label
_atom_site_type_symbol
_atom_site_fract_x
_atom_site_fract_y
_atom_site_fract_z
_atom_site_U_iso_or_equiv
_atom_site_thermal_displace_type
_atom_site_occupancy
_atom_site_calc_flag
_atom_site_refinement_flags
_atom_site_disorder_group
Mn1 Mn 0.0000 0.2500 0.1250 0.0094(3) Uani 1 d S .
Ga1 Ga 0.0000 0.0000 0.0000 0.0037(3) Uani 0.70(2) d SP .
Mn2 Mn 0.0000 0.0000 0.0000 0.0037(3) Uani 0.30(2) d SP .
Ge1 Ge 0.0000 0.2500 0.3750 0.0046(2) Uani 0.954(8) d SP .
Si1 Si 0.0000 0.2500 0.3750 0.0046(2) Uani 0.046(8) d SP .
O1 O -0.0301(2) 0.0528(2) 0.1522(2) 0.0092(5) Uani 1 d . .

loop_
_geom_bond_atom_site_label_1
_geom_bond_atom_site_label_2
_geom_bond_distance
_geom_bond_site_symmetry_2
_geom_bond_publ_flag
Mn1 O1 2.298(2) 2 ?
Mn1 O1 2.425(2) . ?
Mn1 Ge1 3.0107(8) . ?
Ga1 O1 1.973(2) 2 ?
Ge1 O1 1.760(2) 79 ?
